data_7056186
loop_
_publ_author_name
'Pal, Santanu Kumar'
'Kaur, Supreet'
'Punjani, Vidhika'
'Mohiuddin, Golam'

_publ_section_title
;
 Orthogonal smectic and nematic ordering in three-ring polar bent-core
 molecules with anti-parallel arrangement
;
_journal_name_full 'New J. Chem.'
_journal_paper_doi 10.1039/C7NJ00272F
_journal_year 2017
_chemical_formula_moiety 'C23 H28 N O4'
_chemical_formula_sum 'C23 H28 N O4'
_chemical_formula_weight 382.46
_space_group_crystal_system monoclinic
_space_group_IT_number 14
_space_group_name_Hall '-P 2ybc'
_space_group_name_H-M_alt 'P 1 21/c 1'
_symmetry_space_group_name_Hall '-P 2ybc'
_symmetry_space_group_name_H-M 'P 1 21/c 1'
_atom_sites_solution_hydrogens geom
_audit_creation_date 2016-12-12
_audit_creation_method
;
Olex2 1.2
(compiled 2016.09.09 svn.r3337 for OlexSys, GUI svn.r5227)
;
_audit_update_record
;
2016-12-12 deposited with the CCDC.
2017-05-14 downloaded from the CCDC.
;
_cell_angle_alpha 90
_cell_angle_beta 102.815(6)
_cell_angle_gamma 90
_cell_formula_units_Z 4
_cell_length_a 11.1904(16)
_cell_length_b 13.7744(17)
_cell_length_c 14.105(2)
_cell_measurement_reflns_used 3200
_cell_measurement_temperature 293
_cell_measurement_theta_max 25.0
_cell_measurement_theta_min 1.9
_cell_volume 2120.0(5)
_computing_cell_refinement
;
CrystalClear-SM Expert 2.0 r15 (Rigaku, 2011)
;
_computing_data_collection
;
CrystalClear-SM Expert 2.0 r15 (Rigaku, 2011)
;
_computing_data_reduction
;
CrystalClear-SM Expert 2.0 r15 (Rigaku, 2011)
;
_computing_molecular_graphics 'Olex2 (Dolomanov et al., 2009)'
_computing_publication_material 'Olex2 (Dolomanov et al., 2009)'
_computing_structure_refinement 'ShelXL (Sheldrick, 2015)'
_diffrn_ambient_temperature 293
_diffrn_detector CCD
_diffrn_detector_area_resol_mean 13.6612
_diffrn_measured_fraction_theta_full 0.997
_diffrn_measured_fraction_theta_max 0.997
_diffrn_measurement_details
;
scan:
    Number of images: 629
               Slice: -69.0000 - 119.7000
         Image width: 0.3000
            Exp time: 10.0000
       Rotation axis: Omega
               Omega: 0.0000
                 Chi: 54.0000
                 Phi: 240.0000
                 XTD: 49.8600
              2theta: 29.8900
scan:
    Number of images: 533
               Slice: -69.0000 - 90.9000
         Image width: 0.3000
            Exp time: 10.0000
       Rotation axis: Omega
               Omega: 0.0000
                 Chi: 54.0000
                 Phi: 0.0000
                 XTD: 49.8600
              2theta: 29.8900
;
_diffrn_measurement_device
;
XtaLABmini: Fixed Chi 2 circle
;
_diffrn_measurement_device_type
;
Rigaku Mercury375R (2x2 bin mode)
;
_diffrn_measurement_method 'profile data from \w-scans'
_diffrn_measurement_specimen_support Fiber
_diffrn_orient_matrix_type d*Trek
_diffrn_orient_matrix_UB_11 -0.009753
_diffrn_orient_matrix_UB_12 -0.083149
_diffrn_orient_matrix_UB_13 -0.037281
_diffrn_orient_matrix_UB_21 0.062434
_diffrn_orient_matrix_UB_22 0.008811
_diffrn_orient_matrix_UB_23 -0.035985
_diffrn_orient_matrix_UB_31 0.033668
_diffrn_orient_matrix_UB_32 -0.043174
_diffrn_orient_matrix_UB_33 0.047842
_diffrn_radiation_monochromator 'Graphite Monochromator'
_diffrn_radiation_type MoK\a
_diffrn_radiation_wavelength 0.71075
_diffrn_reflns_av_R_equivalents 0.0614
_diffrn_reflns_av_unetI/netI 0.0831
_diffrn_reflns_Laue_measured_fraction_full 0.997
_diffrn_reflns_Laue_measured_fraction_max 0.997
_diffrn_reflns_limit_h_max 12
_diffrn_reflns_limit_h_min -13
_diffrn_reflns_limit_k_max 15
_diffrn_reflns_limit_k_min -16
_diffrn_reflns_limit_l_max 16
_diffrn_reflns_limit_l_min -16
_diffrn_reflns_number 11343
_diffrn_reflns_point_group_measured_fraction_full 0.997
_diffrn_reflns_point_group_measured_fraction_max 0.997
_diffrn_reflns_theta_full 25.032
_diffrn_reflns_theta_max 25.032
_diffrn_reflns_theta_min 1.866
_diffrn_source 'Sealed Tube'
_diffrn_source_current 12.0
_diffrn_source_power 0.6
_diffrn_source_voltage 50.0
_exptl_absorpt_coefficient_mu 0.081
_exptl_absorpt_correction_T_max 0.984
_exptl_absorpt_correction_T_min 0.984
_exptl_absorpt_correction_type multi-scan
_exptl_crystal_colour yellow
_exptl_crystal_colour_primary yellow
_exptl_crystal_density_diffrn 1.198
_exptl_crystal_description block
_exptl_crystal_F_000 820
_exptl_crystal_size_max 0.2
_exptl_crystal_size_mid 0.2
_exptl_crystal_size_min 0.2
_refine_diff_density_max 0.314
_refine_diff_density_min -0.416
_refine_diff_density_rms 0.105
_refine_ls_extinction_method none
_refine_ls_goodness_of_fit_ref 1.071
_refine_ls_hydrogen_treatment constr
_refine_ls_matrix_type full
_refine_ls_number_parameters 255
_refine_ls_number_reflns 3737
_refine_ls_number_restraints 0
_refine_ls_restrained_S_all 1.071
_refine_ls_R_factor_all 0.1220
_refine_ls_R_factor_gt 0.0756
_refine_ls_shift/su_max 0.000
_refine_ls_shift/su_mean 0.000
_refine_ls_structure_factor_coef Fsqd
_refine_ls_weighting_details 'w=1/[\s^2^(Fo^2^)+(0.1297P)^2^] where P=(Fo^2^+2Fc^2^)/3'
_refine_ls_weighting_scheme calc
_refine_ls_wR_factor_gt 0.1928
_refine_ls_wR_factor_ref 0.2453
_reflns_Friedel_coverage 0.000
_reflns_number_gt 2193
_reflns_number_total 3748
_reflns_threshold_expression 'I > 2\s(I)'
_cod_data_source_file c7nj00272f2.cif
_cod_data_source_block sbc8
_cod_depositor_comments
;
The following automatic conversions were performed:

'_exptl_absorpt_correction_type' value 'Multi-scan' changed to
'multi-scan' according to
/home/data/users/saulius/crontab/automatic-downloads/rss-feeds/RSC/lib/dictionaries/cif_core.dic
dictionary named 'cif_core.dic' version 2.4.2 from 2011-04-26.

Automatic conversion script
Id: cif_fix_values 4973 2017-02-22 13:04:09Z antanas 
;
_cod_database_code 7056186
_shelx_space_group_comment
;
The symmetry employed for this shelxl refinement is uniquely defined
by the following loop, which should always be used as a source of
symmetry information in preference to the above space-group names.
They are only intended as comments.
;
_olex2_refinement_description
;
1. Fixed Uiso
 At 1.2 times of:
  All C(H) groups, All C(H,H) groups, All N(H) groups
 At 1.5 times of:
  All C(H,H,H) groups
2.a Secondary CH2 refined with riding coordinates:
 C00L(H00K,H00L), C00M(H00M,H00N), C00N(H00O,H00P), C00O(H00Q,H00R), C00P(H00S,
 H00T), C00Q(H00U,H00V), C00R(H00W,H00X)
2.b Aromatic/amide H refined with riding coordinates:
 N004(H004), C00D(H00D), C00E(H00E), C00F(H00F), C00G(H00G), C00H(H00H),
 C00I(H00I), C00J(H00J)
2.c Idealised Me refined as rotating group:
 C00K(H00A,H00B,H00C), C00S(H00Y,H,HA)
;
_shelx_shelxl_version_number 2014/7
_olex2_submission_special_instructions 'No special instructions were received'

loop_
_space_group_symop_operation_xyz
'x, y, z'
'-x, y+1/2, -z+1/2'
'-x, -y, -z'
'x, -y-1/2, z-1/2'

loop_
_atom_site_label
_atom_site_type_symbol
_atom_site_fract_x
_atom_site_fract_y
_atom_site_fract_z
_atom_site_U_iso_or_equiv
_atom_site_adp_type
_atom_site_occupancy
_atom_site_site_symmetry_order
_atom_site_calc_flag
_atom_site_refinement_flags_posn
O001 O 0.27702(19) 0.59723(14) 0.39253(15) 0.0654(6) Uani 1 1 d .
O002 O 0.16742(19) 0.23991(14) -0.31309(14) 0.0663(7) Uani 1 1 d .
O003 O 0.1782(2) 0.41546(13) 0.09853(14) 0.0670(7) Uani 1 1 d .
N004 N 0.13268(19) 0.50868(15) -0.06134(15) 0.0486(6) Uani 1 1 d .
H004 H 0.1427 0.4552 -0.0291 0.058 Uiso 1 1 calc R
O005 O 0.0109(2) 0.28368(16) -0.42985(16) 0.0837(8) Uani 1 1 d .
C006 C 0.1062(2) 0.40431(17) -0.20029(19) 0.0430(6) Uani 1 1 d .
C007 C 0.1052(2) 0.49844(18) -0.16303(19) 0.0447(7) Uani 1 1 d .
C008 C 0.0799(2) 0.39441(18) -0.30141(19) 0.0459(7) Uani 1 1 d .
C009 C 0.1765(2) 0.58656(17) 0.09263(19) 0.0470(7) Uani 1 1 d .
C00A C 0.1941(3) 0.49676(19) 0.1455(2) 0.0508(7) Uani 1 1 d .
C00B C 0.0821(3) 0.3000(2) -0.3539(2) 0.0545(7) Uani 1 1 d .
C00C C 0.2432(3) 0.5873(2) 0.2950(2) 0.0532(7) Uani 1 1 d .
C00D C 0.1453(2) 0.58786(18) -0.0085(2) 0.0506(7) Uani 1 1 d .
H00D H 0.1328 0.6475 -0.0401 0.061 Uiso 1 1 calc R
C00E C 0.0780(3) 0.57908(18) -0.2232(2) 0.0529(7) Uani 1 1 d .
H00E H 0.0782 0.6408 -0.1965 0.063 Uiso 1 1 calc R
C00F C 0.2248(3) 0.6759(2) 0.2431(2) 0.0582(8) Uani 1 1 d .
H00F H 0.2350 0.7346 0.2764 0.070 Uiso 1 1 calc R
C00G C 0.2287(3) 0.5004(2) 0.24702(19) 0.0536(7) Uani 1 1 d .
H00G H 0.2420 0.4429 0.2823 0.064 Uiso 1 1 calc R
C00H C 0.0510(3) 0.4762(2) -0.3606(2) 0.0560(8) Uani 1 1 d .
H00H H 0.0315 0.4684 -0.4278 0.067 Uiso 1 1 calc R
C00I C 0.1925(3) 0.6750(2) 0.1455(2) 0.0548(8) Uani 1 1 d .
H00I H 0.1803 0.7336 0.1119 0.066 Uiso 1 1 calc R
C00J C 0.0508(3) 0.56704(19) -0.3223(2) 0.0563(8) Uani 1 1 d .
H00J H 0.0322 0.6206 -0.3631 0.068 Uiso 1 1 calc R
C00K C 0.1315(3) 0.31962(18) -0.13189(19) 0.0542(7) Uani 1 1 d .
H00A H 0.2161 0.3202 -0.0985 0.081 Uiso 1 1 calc GR
H00B H 0.1137 0.2603 -0.1680 0.081 Uiso 1 1 calc GR
H00C H 0.0807 0.3241 -0.0854 0.081 Uiso 1 1 calc GR
C00L C 0.3015(3) 0.5102(2) 0.4504(2) 0.0645(8) Uani 1 1 d .
H00K H 0.3653 0.4728 0.4308 0.077 Uiso 1 1 calc R
H00L H 0.2281 0.4705 0.4407 0.077 Uiso 1 1 calc R
C00M C 0.3412(3) 0.5378(2) 0.5547(2) 0.0666(9) Uani 1 1 d .
H00M H 0.2746 0.5710 0.5750 0.080 Uiso 1 1 calc R
H00N H 0.4100 0.5821 0.5628 0.080 Uiso 1 1 calc R
C00N C 0.3780(3) 0.4495(2) 0.6181(2) 0.0679(9) Uani 1 1 d .
H00O H 0.4479 0.4192 0.5998 0.081 Uiso 1 1 calc R
H00P H 0.3110 0.4032 0.6051 0.081 Uiso 1 1 calc R
C00O C 0.4454(3) 0.3799(3) 0.7874(2) 0.0723(9) Uani 1 1 d .
H00Q H 0.3789 0.3334 0.7706 0.087 Uiso 1 1 calc R
H00R H 0.5170 0.3510 0.7706 0.087 Uiso 1 1 calc R
C00P C 0.4109(3) 0.4704(2) 0.7262(2) 0.0677(9) Uani 1 1 d .
H00S H 0.3416 0.5013 0.7448 0.081 Uiso 1 1 calc R
H00T H 0.4790 0.5156 0.7398 0.081 Uiso 1 1 calc R
C00Q C 0.4724(3) 0.3965(2) 0.8953(2) 0.0708(9) Uani 1 1 d .
H00U H 0.4016 0.4268 0.9121 0.085 Uiso 1 1 calc R
H00V H 0.5405 0.4414 0.9126 0.085 Uiso 1 1 calc R
C00R C 0.5032(3) 0.3051(3) 0.9548(3) 0.0828(11) Uani 1 1 d .
H00W H 0.5771 0.2769 0.9412 0.099 Uiso 1 1 calc R
H00X H 0.4374 0.2586 0.9348 0.099 Uiso 1 1 calc R
C00S C 0.5226(4) 0.3219(3) 1.0633(3) 0.1170(16) Uani 1 1 d .
H00Y H 0.4496 0.3493 1.0775 0.175 Uiso 1 1 calc GR
H H 0.5898 0.3659 1.0842 0.175 Uiso 1 1 calc GR
HA H 0.5405 0.2613 1.0969 0.175 Uiso 1 1 calc GR

loop_
_atom_site_aniso_label
_atom_site_aniso_U_11
_atom_site_aniso_U_22
_atom_site_aniso_U_33
_atom_site_aniso_U_23
_atom_site_aniso_U_13
_atom_site_aniso_U_12
O001 0.0768(14) 0.0621(14) 0.0539(13) -0.0070(10) 0.0074(10) 0.0008(10)
O002 0.0864(15) 0.0464(12) 0.0599(13) -0.0054(9) 0.0032(11) 0.0104(10)
O003 0.1073(18) 0.0391(12) 0.0557(13) -0.0026(9) 0.0205(11) -0.0060(10)
N004 0.0619(15) 0.0348(12) 0.0514(14) 0.0009(10) 0.0173(11) 0.0002(10)
O005 0.1021(18) 0.0656(15) 0.0685(15) -0.0185(11) -0.0135(13) 0.0034(12)
C006 0.0461(15) 0.0346(14) 0.0493(16) 0.0037(11) 0.0126(11) -0.0018(11)
C007 0.0472(16) 0.0390(15) 0.0506(16) 0.0018(11) 0.0165(12) -0.0014(11)
C008 0.0493(15) 0.0391(15) 0.0505(16) 0.0007(11) 0.0138(12) -0.0009(12)
C009 0.0516(16) 0.0377(15) 0.0525(17) -0.0045(11) 0.0130(12) -0.0002(11)
C00A 0.0580(17) 0.0414(16) 0.0558(17) -0.0050(12) 0.0190(13) -0.0040(12)
C00B 0.0720(19) 0.0431(16) 0.0495(17) -0.0038(13) 0.0157(14) -0.0058(14)
C00C 0.0482(16) 0.0567(19) 0.0540(17) -0.0064(13) 0.0094(12) -0.0010(13)
C00D 0.0536(17) 0.0388(15) 0.0609(18) 0.0015(12) 0.0162(13) 0.0025(12)
C00E 0.0650(19) 0.0342(15) 0.0628(19) 0.0047(12) 0.0211(14) 0.0008(12)
C00F 0.0627(19) 0.0433(17) 0.066(2) -0.0086(13) 0.0080(14) 0.0008(13)
C00G 0.0610(18) 0.0467(17) 0.0524(17) 0.0012(13) 0.0106(13) -0.0033(13)
C00H 0.070(2) 0.0496(17) 0.0488(17) 0.0076(13) 0.0133(14) 0.0034(14)
C00I 0.0600(18) 0.0402(16) 0.0633(19) -0.0036(13) 0.0121(14) 0.0015(13)
C00J 0.073(2) 0.0401(16) 0.0583(18) 0.0121(13) 0.0193(14) 0.0030(13)
C00K 0.075(2) 0.0384(15) 0.0508(17) 0.0020(12) 0.0167(14) -0.0001(13)
C00L 0.066(2) 0.070(2) 0.0574(19) 0.0019(16) 0.0133(15) -0.0049(16)
C00M 0.065(2) 0.078(2) 0.0566(19) -0.0079(16) 0.0139(14) -0.0026(16)
C00N 0.067(2) 0.077(2) 0.059(2) 0.0018(16) 0.0120(15) -0.0018(17)
C00O 0.064(2) 0.080(2) 0.072(2) 0.0003(18) 0.0120(16) 0.0051(17)
C00P 0.065(2) 0.074(2) 0.061(2) 0.0034(16) 0.0070(15) -0.0037(16)
C00Q 0.066(2) 0.070(2) 0.073(2) 0.0113(16) 0.0060(16) 0.0029(16)
C00R 0.083(3) 0.075(2) 0.086(3) 0.0108(19) 0.0111(19) 0.0098(18)
C00S 0.160(4) 0.096(3) 0.082(3) 0.033(2) -0.002(3) 0.015(3)

loop_
_atom_type_symbol
_atom_type_description
_atom_type_scat_dispersion_real
_atom_type_scat_dispersion_imag
_atom_type_scat_source
C C 0.0033 0.0016 'International Tables Vol C Tables 4.2.6.8 and 6.1.1.4'
H H 0.0000 0.0000 'International Tables Vol C Tables 4.2.6.8 and 6.1.1.4'
N N 0.0061 0.0033 'International Tables Vol C Tables 4.2.6.8 and 6.1.1.4'
O O 0.0106 0.0060 'International Tables Vol C Tables 4.2.6.8 and 6.1.1.4'

loop_
_geom_angle_atom_site_label_1
_geom_angle_atom_site_label_2
_geom_angle_atom_site_label_3
_geom_angle
C00C O001 C00L 117.9(2)
C007 N004 H004 115.3
C00D N004 H004 115.3
C00D N004 C007 129.4(2)
C007 C006 C00K 119.7(2)
C008 C006 C007 117.1(2)
C008 C006 C00K 123.2(2)
C006 C007 N004 117.2(2)
C00E C007 N004 120.8(2)
C00E C007 C006 122.0(2)
C006 C008 C00B 124.5(2)
C00H C008 C006 120.0(2)
C00H C008 C00B 115.5(2)
C00D C009 C00A 121.2(2)
C00D C009 C00I 120.1(2)
C00I C009 C00A 118.7(3)
O003 C00A C009 119.6(3)
O003 C00A C00G 122.0(3)
C00G C00A C009 118.4(2)
O002 C00B C008 115.1(2)
O005 C00B O002 123.5(3)
O005 C00B C008 121.4(3)
O001 C00C C00F 114.6(2)
O001 C00C C00G 124.6(3)
C00G C00C C00F 120.7(3)
N004 C00D C009 122.9(2)
N004 C00D H00D 118.6
C009 C00D H00D 118.6
C007 C00E H00E 120.2
C00J C00E C007 119.6(2)
C00J C00E H00E 120.2
C00C C00F H00F 120.1
C00I C00F C00C 119.9(3)
C00I C00F H00F 120.1
C00A C00G H00G 119.6
C00C C00G C00A 120.9(3)
C00C C00G H00G 119.6
C008 C00H H00H 119.2
C00J C00H C008 121.6(3)
C00J C00H H00H 119.2
C009 C00I H00I 119.3
C00F C00I C009 121.3(3)
C00F C00I H00I 119.3
C00E C00J H00J 120.2
C00H C00J C00E 119.7(2)
C00H C00J H00J 120.2
C006 C00K H00A 109.5
C006 C00K H00B 109.5
C006 C00K H00C 109.5
H00A C00K H00B 109.5
H00A C00K H00C 109.5
H00B C00K H00C 109.5
O001 C00L H00K 109.9
O001 C00L H00L 109.9
O001 C00L C00M 109.0(3)
H00K C00L H00L 108.3
C00M C00L H00K 109.9
C00M C00L H00L 109.9
C00L C00M H00M 109.4
C00L C00M H00N 109.4
C00L C00M C00N 111.2(3)
H00M C00M H00N 108.0
C00N C00M H00M 109.4
C00N C00M H00N 109.4
C00M C00N H00O 108.6
C00M C00N H00P 108.6
C00M C00N C00P 114.6(3)
H00O C00N H00P 107.6
C00P C00N H00O 108.6
C00P C00N H00P 108.6
H00Q C00O H00R 107.5
C00P C00O H00Q 108.6
C00P C00O H00R 108.6
C00Q C00O H00Q 108.6
C00Q C00O H00R 108.6
C00Q C00O C00P 114.8(3)
C00N C00P C00O 113.0(3)
C00N C00P H00S 109.0
C00N C00P H00T 109.0
C00O C00P H00S 109.0
C00O C00P H00T 109.0
H00S C00P H00T 107.8
C00O C00Q H00U 108.8
C00O C00Q H00V 108.8
C00O C00Q C00R 113.9(3)
H00U C00Q H00V 107.7
C00R C00Q H00U 108.8
C00R C00Q H00V 108.8
C00Q C00R H00W 108.9
C00Q C00R H00X 108.9
C00Q C00R C00S 113.4(3)
H00W C00R H00X 107.7
C00S C00R H00W 108.9
C00S C00R H00X 108.9
C00R C00S H00Y 109.5
C00R C00S H 109.5
C00R C00S HA 109.5
H00Y C00S H 109.5
H00Y C00S HA 109.5
H C00S HA 109.5

loop_
_geom_bond_atom_site_label_1
_geom_bond_atom_site_label_2
_geom_bond_distance
O001 C00C 1.350(3)
O001 C00L 1.442(3)
O002 C00B 1.298(3)
O003 C00A 1.293(3)
N004 H004 0.8600
N004 C007 1.406(3)
N004 C00D 1.311(3)
O005 C00B 1.205(3)
C006 C007 1.400(3)
C006 C008 1.398(4)
C006 C00K 1.500(3)
C007 C00E 1.390(3)
C008 C00B 1.499(4)
C008 C00H 1.396(4)
C009 C00A 1.435(4)
C009 C00D 1.392(4)
C009 C00I 1.419(4)
C00A C00G 1.399(4)
C00C C00F 1.414(4)
C00C C00G 1.368(4)
C00D H00D 0.9300
C00E H00E 0.9300
C00E C00J 1.373(4)
C00F H00F 0.9300
C00F C00I 1.344(4)
C00G H00G 0.9300
C00H H00H 0.9300
C00H C00J 1.364(4)
C00I H00I 0.9300
C00J H00J 0.9300
C00K H00A 0.9600
C00K H00B 0.9600
C00K H00C 0.9600
C00L H00K 0.9700
C00L H00L 0.9700
C00L C00M 1.489(4)
C00M H00M 0.9700
C00M H00N 0.9700
C00M C00N 1.511(4)
C00N H00O 0.9700
C00N H00P 0.9700
C00N C00P 1.516(4)
C00O H00Q 0.9700
C00O H00R 0.9700
C00O C00P 1.516(4)
C00O C00Q 1.503(4)
C00P H00S 0.9700
C00P H00T 0.9700
C00Q H00U 0.9700
C00Q H00V 0.9700
C00Q C00R 1.510(4)
C00R H00W 0.9700
C00R H00X 0.9700
C00R C00S 1.515(5)
C00S H00Y 0.9600
C00S H 0.9600
C00S HA 0.9600

loop_
_geom_torsion_atom_site_label_1
_geom_torsion_atom_site_label_2
_geom_torsion_atom_site_label_3
_geom_torsion_atom_site_label_4
_geom_torsion
O001 C00C C00F C00I 179.1(3)
O001 C00C C00G C00A -179.6(3)
O001 C00L C00M C00N -175.4(3)
O003 C00A C00G C00C -179.1(3)
N004 C007 C00E C00J -179.6(2)
C006 C007 C00E C00J 0.2(4)
C006 C008 C00B O002 -36.6(4)
C006 C008 C00B O005 145.2(3)
C006 C008 C00H C00J 1.7(4)
C007 N004 C00D C009 -178.0(2)
C007 C006 C008 C00B 177.3(2)
C007 C006 C008 C00H -1.6(4)
C007 C00E C00J C00H -0.2(4)
C008 C006 C007 N004 -179.5(2)
C008 C006 C007 C00E 0.7(4)
C008 C00H C00J C00E -0.8(4)
C009 C00A C00G C00C 1.2(4)
C00A C009 C00D N004 -1.5(4)
C00A C009 C00I C00F 0.8(4)
C00B C008 C00H C00J -177.3(3)
C00C O001 C00L C00M 178.0(2)
C00C C00F C00I C009 -0.2(5)
C00D N004 C007 C006 175.3(3)
C00D N004 C007 C00E -4.8(4)
C00D C009 C00A O003 -1.4(4)
C00D C009 C00A C00G 178.3(2)
C00D C009 C00I C00F -178.8(3)
C00F C00C C00G C00A -0.7(4)
C00G C00C C00F C00I 0.1(5)
C00H C008 C00B O002 142.3(3)
C00H C008 C00B O005 -35.8(4)
C00I C009 C00A O003 179.0(3)
C00I C009 C00A C00G -1.3(4)
C00I C009 C00D N004 178.0(3)
C00K C006 C007 N004 2.2(4)
C00K C006 C007 C00E -177.6(2)
C00K C006 C008 C00B -4.5(4)
C00K C006 C008 C00H 176.6(3)
C00L O001 C00C C00F -178.0(2)
C00L O001 C00C C00G 1.0(4)
C00L C00M C00N C00P -175.7(3)
C00M C00N C00P C00O 179.1(3)
C00O C00Q C00R C00S -176.5(3)
C00P C00O C00Q C00R 178.5(3)
C00Q C00O C00P C00N -177.0(3)
